data_7251684
loop_
_publ_author_name
'Prajapati, Jayprakash'
'Chatterjee, Sourav'

_publ_section_title
;
 2-Pyridone-assisted palladium-catalyzed regioselective arylation of
 naphthamides
;
_journal_issue 14
_journal_name_full 'RSC Advances'
_journal_page_first 12180
_journal_page_last 12185
_journal_paper_doi 10.1039/D6RA00358C
_journal_volume 16
_journal_year 2026
_chemical_formula_moiety 'C23 H18 N2 O2'
_chemical_formula_sum 'C23 H18 N2 O2'
_chemical_formula_weight 354.39
_chemical_name_systematic JP-C2-71-B2
_space_group_crystal_system monoclinic
_space_group_IT_number 14
_space_group_name_Hall '-P 2yn'
_space_group_name_H-M_alt 'P 1 21/n 1'
_atom_sites_solution_hydrogens mixed
_atom_sites_solution_primary dual
_audit_creation_date 2025-06-19
_audit_creation_method
;
Olex2 1.5
(compiled 2025.05.31 svn.r86d253d1 for OlexSys, GUI svn.r7254)
;
_audit_update_record
;
2025-07-15 deposited with the CCDC.	2026-02-13 downloaded from the CCDC.
;
_cell_angle_alpha 90
_cell_angle_beta 91.918(6)
_cell_angle_gamma 90
_cell_formula_units_Z 4
_cell_length_a 8.9065(15)
_cell_length_b 17.848(4)
_cell_length_c 11.126(2)
_cell_measurement_reflns_used 8844
_cell_measurement_temperature 150.00
_cell_measurement_theta_max 26.928
_cell_measurement_theta_min 2.158
_cell_volume 1767.6(6)
_computing_cell_refinement 'SAINT V8.40B (?, 2016)'
_computing_data_reduction 'SAINT V8.40B (?, 2016)'
_computing_molecular_graphics 'Olex2 1.5 (Dolomanov et al., 2009)'
_computing_publication_material 'Olex2 1.5 (Dolomanov et al., 2009)'
_computing_structure_refinement 'SHELXL 2019/3 (Sheldrick, 2015)'
_computing_structure_solution 'SHELXT 2018/2 (Sheldrick, 2018)'
_diffrn_ambient_temperature 150.00
_diffrn_measured_fraction_theta_full 0.994
_diffrn_measured_fraction_theta_max 0.992
_diffrn_measurement_device_type 'Bruker apex photon IV'
_diffrn_radiation_type MoK\a
_diffrn_radiation_wavelength 0.71073
_diffrn_reflns_av_R_equivalents 0.0619
_diffrn_reflns_av_unetI/netI 0.0372
_diffrn_reflns_Laue_measured_fraction_full 0.994
_diffrn_reflns_Laue_measured_fraction_max 0.992
_diffrn_reflns_limit_h_max 11
_diffrn_reflns_limit_h_min -10
_diffrn_reflns_limit_k_max 22
_diffrn_reflns_limit_k_min -22
_diffrn_reflns_limit_l_max 14
_diffrn_reflns_limit_l_min -13
_diffrn_reflns_number 26831
_diffrn_reflns_point_group_measured_fraction_full 0.994
_diffrn_reflns_point_group_measured_fraction_max 0.992
_diffrn_reflns_theta_full 25.242
_diffrn_reflns_theta_max 27.155
_diffrn_reflns_theta_min 2.158
_diffrn_source_current 1.4
_diffrn_source_power 0.07
_diffrn_source_voltage 50.0
_exptl_absorpt_coefficient_mu 0.086
_exptl_absorpt_correction_T_max 0.7455
_exptl_absorpt_correction_T_min 0.5519
_exptl_absorpt_correction_type multi-scan
_exptl_absorpt_process_details
;
SADABS-2016/2 (Bruker,2016/2) was used for absorption correction.
wR2(int) was 0.1463 before and 0.0771 after correction.
The Ratio of minimum to maximum transmission is 0.7403.
The \l/2 correction factor is Not present.
;
_exptl_crystal_colour 'clear reddish yellow'
_exptl_crystal_colour_lustre clear
_exptl_crystal_colour_modifier reddish
_exptl_crystal_colour_primary yellow
_exptl_crystal_density_diffrn 1.332
_exptl_crystal_description block
_exptl_crystal_F_000 744
_exptl_crystal_size_max 0.11
_exptl_crystal_size_mid 0.08
_exptl_crystal_size_min 0.04
_refine_diff_density_max 0.188
_refine_diff_density_min -0.137
_refine_diff_density_rms 0.035
_refine_ls_extinction_method none
_refine_ls_goodness_of_fit_ref 1.071
_refine_ls_hydrogen_treatment mixed
_refine_ls_matrix_type full
_refine_ls_number_parameters 251
_refine_ls_number_reflns 3899
_refine_ls_number_restraints 0
_refine_ls_restrained_S_all 1.071
_refine_ls_R_factor_all 0.0573
_refine_ls_R_factor_gt 0.0383
_refine_ls_shift/su_max 0.001
_refine_ls_shift/su_mean 0.000
_refine_ls_structure_factor_coef Fsqd
_refine_ls_weighting_details 'w=1/[\s^2^(Fo^2^)+(0.0313P)^2^+0.4291P] where P=(Fo^2^+2Fc^2^)/3'
_refine_ls_weighting_scheme calc
_refine_ls_wR_factor_gt 0.0860
_refine_ls_wR_factor_ref 0.1023
_reflns_Friedel_coverage 0.000
_reflns_number_gt 2960
_reflns_number_total 3899
_reflns_threshold_expression 'I > 2\s(I)'
_cod_data_source_file d6ra00358c2.cif
_cod_data_source_block mo_snm_mkk_c2_71b2
_cod_original_cell_volume 1767.5(6)
_cod_database_code 7251684
_shelx_shelxl_version_number 2019/3
_shelx_space_group_comment
;
The symmetry employed for this shelxl refinement is uniquely defined
by the following loop, which should always be used as a source of
symmetry information in preference to the above space-group names.
They are only intended as comments.
;
_shelx_estimated_absorpt_t_max 0.997
_shelx_estimated_absorpt_t_min 0.991
_olex2_refinement_description
;
1. Fixed Uiso
 At 1.2 times of:
  All C(H) groups
 At 1.5 times of:
  All C(H,H,H) groups
2.a Aromatic/amide H refined with riding coordinates:
 C10(H10), C4(H4), C23(H23), C19(H19), C16(H16), C11(H11), C15(H15), C13(H13),
 C21(H21), C3(H3), C22(H22), C2(H2A), C12(H12), C20(H20)
2.b Idealised Me refined as rotating group:
 C1(H1A,H1B,H1C)
;
_olex2_exptl_crystal_mounting_method 'Nylone Loop'
_olex2_submission_original_sample_id JP-C2-71-B2
_olex2_submission_special_instructions 'No special instructions were received'

loop_
_space_group_symop_operation_xyz
'x, y, z'
'-x+1/2, y+1/2, -z+1/2'
'-x, -y, -z'
'x-1/2, -y-1/2, z-1/2'

loop_
_atom_site_label
_atom_site_type_symbol
_atom_site_fract_x
_atom_site_fract_y
_atom_site_fract_z
_atom_site_U_iso_or_equiv
_atom_site_adp_type
_atom_site_occupancy
_atom_site_site_symmetry_order
_atom_site_calc_flag
_atom_site_refinement_flags_posn
_atom_site_refinement_flags_adp
_atom_site_refinement_flags_occupancy
_atom_site_disorder_assembly
_atom_site_disorder_group
O2 O 0.71213(11) 0.35517(6) 0.42473(9) 0.0465(3) Uani 1 1 d . . . . .
N2 N 0.54535(13) 0.25914(7) 0.42292(10) 0.0386(3) Uani 1 1 d . . . . .
O1 O 0.41017(14) 0.13134(6) 0.46679(10) 0.0622(4) Uani 1 1 d . . . . .
N1 N 0.50073(14) 0.12480(7) 0.66068(11) 0.0483(4) Uani 1 1 d . . . . .
C7 C 0.61113(14) 0.31958(7) 0.37401(12) 0.0353(4) Uani 1 1 d . . . . .
C18 C 0.63345(15) 0.22620(8) 0.15014(12) 0.0371(4) Uani 1 1 d . . . . .
C8 C 0.54471(14) 0.34313(7) 0.25349(12) 0.0346(4) Uani 1 1 d . . . . .
C9 C 0.45944(14) 0.41102(7) 0.25147(12) 0.0353(4) Uani 1 1 d . . . . .
C5 C 0.57113(14) 0.22762(8) 0.53701(12) 0.0365(4) Uani 1 1 d . . . . .
C17 C 0.56106(14) 0.30134(7) 0.15032(12) 0.0366(4) Uani 1 1 d . . . . .
C14 C 0.39848(15) 0.43743(8) 0.13976(12) 0.0397(4) Uani 1 1 d . . . . .
C10 C 0.42366(15) 0.45063(8) 0.35723(13) 0.0408(4) Uani 1 1 d . . . . .
H10 H 0.462585 0.433749 0.433024 0.049 Uiso 1 1 calc R U . . .
C4 C 0.65420(15) 0.25707(8) 0.62977(12) 0.0416(4) Uani 1 1 d . . . . .
H4 H 0.707571 0.302634 0.619975 0.050 Uiso 1 1 calc R U . . .
C6 C 0.48855(16) 0.15853(8) 0.54951(13) 0.0429(4) Uani 1 1 d . . . . .
C23 C 0.77148(15) 0.21174(8) 0.20783(13) 0.0424(4) Uani 1 1 d . . . . .
H23 H 0.823591 0.251049 0.248928 0.051 Uiso 1 1 calc R U . . .
C19 C 0.55998(16) 0.16732(8) 0.09027(13) 0.0441(4) Uani 1 1 d . . . . .
H19 H 0.466350 0.176088 0.049264 0.053 Uiso 1 1 calc R U . . .
C16 C 0.50023(17) 0.32992(9) 0.03988(12) 0.0453(4) Uani 1 1 d . . . . .
H16 H 0.513191 0.302296 -0.032014 0.054 Uiso 1 1 calc R U . . .
C11 C 0.33400(16) 0.51273(8) 0.35164(14) 0.0472(4) Uani 1 1 d . . . . .
H11 H 0.309845 0.537943 0.423675 0.057 Uiso 1 1 calc R U . . .
C15 C 0.42420(17) 0.39562(9) 0.03468(13) 0.0473(4) Uani 1 1 d . . . . .
H15 H 0.387548 0.413889 -0.040947 0.057 Uiso 1 1 calc R U . . .
C13 C 0.30932(17) 0.50304(8) 0.13772(14) 0.0475(4) Uani 1 1 d . . . . .
H13 H 0.271140 0.521866 0.062901 0.057 Uiso 1 1 calc R U . . .
C21 C 0.75922(18) 0.08296(9) 0.14795(14) 0.0508(4) Uani 1 1 d . . . . .
H21 H 0.801753 0.034153 0.147645 0.061 Uiso 1 1 calc R U . . .
C3 C 0.66027(16) 0.21912(10) 0.74108(13) 0.0496(4) Uani 1 1 d . . . . .
H3 H 0.717566 0.239140 0.807099 0.060 Uiso 1 1 calc R U . . .
C22 C 0.83350(16) 0.14083(9) 0.20597(14) 0.0482(4) Uani 1 1 d . . . . .
H22 H 0.928272 0.131949 0.245095 0.058 Uiso 1 1 calc R U . . .
C2 C 0.58488(18) 0.15467(10) 0.75334(14) 0.0531(5) Uani 1 1 d . . . . .
H2A H 0.590275 0.129246 0.828381 0.064 Uiso 1 1 calc R U . . .
C12 C 0.27732(18) 0.53963(8) 0.24095(15) 0.0499(4) Uani 1 1 d . . . . .
H12 H 0.216581 0.583392 0.237975 0.060 Uiso 1 1 calc R U . . .
C20 C 0.62201(18) 0.09649(9) 0.09004(14) 0.0513(4) Uani 1 1 d . . . . .
H20 H 0.570161 0.056747 0.049858 0.062 Uiso 1 1 calc R U . . .
C1 C 0.4154(2) 0.05559(10) 0.67766(18) 0.0682(5) Uani 1 1 d . . . . .
H1A H 0.308463 0.065126 0.660524 0.102 Uiso 1 1 calc R U . . .
H1B H 0.429767 0.038433 0.760922 0.102 Uiso 1 1 calc R U . . .
H1C H 0.450954 0.016948 0.622869 0.102 Uiso 1 1 calc R U . . .
H2 H 0.4840(18) 0.2326(9) 0.3789(14) 0.048(4) Uiso 1 1 d . . . . .

loop_
_atom_site_aniso_label
_atom_site_aniso_U_11
_atom_site_aniso_U_22
_atom_site_aniso_U_33
_atom_site_aniso_U_23
_atom_site_aniso_U_13
_atom_site_aniso_U_12
O2 0.0448(6) 0.0469(6) 0.0469(6) 0.0003(5) -0.0098(4) -0.0106(4)
N2 0.0426(7) 0.0418(7) 0.0309(6) 0.0020(5) -0.0057(5) -0.0097(5)
O1 0.0817(8) 0.0570(7) 0.0472(7) 0.0037(5) -0.0066(6) -0.0293(6)
N1 0.0557(8) 0.0463(8) 0.0431(7) 0.0108(6) 0.0058(6) 0.0052(6)
C7 0.0347(7) 0.0351(7) 0.0361(7) -0.0035(5) -0.0005(5) -0.0002(5)
C18 0.0387(7) 0.0415(8) 0.0313(7) 0.0019(6) 0.0047(5) -0.0008(6)
C8 0.0340(7) 0.0357(7) 0.0340(7) 0.0023(5) -0.0001(5) -0.0060(5)
C9 0.0346(7) 0.0336(7) 0.0376(7) 0.0012(5) 0.0003(5) -0.0065(5)
C5 0.0362(7) 0.0404(8) 0.0331(7) 0.0004(6) 0.0006(5) 0.0031(6)
C17 0.0359(7) 0.0386(8) 0.0354(7) 0.0012(6) 0.0022(5) -0.0021(5)
C14 0.0432(8) 0.0374(8) 0.0385(8) 0.0065(6) 0.0018(6) -0.0029(6)
C10 0.0433(8) 0.0392(8) 0.0396(8) -0.0031(6) -0.0030(6) -0.0044(6)
C4 0.0357(7) 0.0507(9) 0.0382(8) -0.0026(6) -0.0021(6) 0.0025(6)
C6 0.0487(8) 0.0434(8) 0.0366(8) 0.0033(6) 0.0028(6) -0.0003(6)
C23 0.0366(7) 0.0487(9) 0.0419(8) 0.0021(6) 0.0027(6) -0.0017(6)
C19 0.0450(8) 0.0475(9) 0.0396(8) -0.0036(6) -0.0014(6) 0.0019(6)
C16 0.0554(9) 0.0491(9) 0.0315(7) 0.0007(6) 0.0030(6) 0.0038(7)
C11 0.0497(8) 0.0409(8) 0.0508(9) -0.0098(7) -0.0016(7) -0.0021(6)
C15 0.0585(9) 0.0493(9) 0.0339(8) 0.0096(6) 0.0005(6) 0.0047(7)
C13 0.0533(9) 0.0407(8) 0.0481(9) 0.0089(7) -0.0035(7) 0.0021(7)
C21 0.0577(9) 0.0438(9) 0.0518(9) 0.0070(7) 0.0149(7) 0.0105(7)
C3 0.0428(8) 0.0691(11) 0.0364(8) -0.0014(7) -0.0065(6) 0.0108(7)
C22 0.0395(8) 0.0582(10) 0.0472(9) 0.0107(7) 0.0064(6) 0.0083(7)
C2 0.0542(9) 0.0676(11) 0.0373(8) 0.0123(7) -0.0002(7) 0.0169(8)
C12 0.0518(9) 0.0357(8) 0.0620(10) -0.0014(7) -0.0030(7) 0.0043(6)
C20 0.0610(10) 0.0435(9) 0.0495(9) -0.0068(7) 0.0035(7) -0.0016(7)
C1 0.0805(13) 0.0551(11) 0.0695(12) 0.0233(9) 0.0099(10) -0.0067(9)

loop_
_atom_type_symbol
_atom_type_description
_atom_type_scat_dispersion_real
_atom_type_scat_dispersion_imag
_atom_type_scat_source
C C 0.0033 0.0016 'International Tables Vol C Tables 4.2.6.8 and 6.1.1.4'
H H 0.0000 0.0000 'International Tables Vol C Tables 4.2.6.8 and 6.1.1.4'
N N 0.0061 0.0033 'International Tables Vol C Tables 4.2.6.8 and 6.1.1.4'
O O 0.0106 0.0060 'International Tables Vol C Tables 4.2.6.8 and 6.1.1.4'

loop_
_geom_angle_atom_site_label_1
_geom_angle_atom_site_label_2
_geom_angle_atom_site_label_3
_geom_angle
_geom_angle_site_symmetry_1
_geom_angle_site_symmetry_3
_geom_angle_publ_flag
C7 N2 C5 128.75(12) . . ?
C7 N2 H2 119.0(11) . . ?
C5 N2 H2 112.0(11) . . ?
C6 N1 C1 117.30(14) . . ?
C2 N1 C6 122.24(13) . . ?
C2 N1 C1 120.44(14) . . ?
O2 C7 N2 123.43(12) . . ?
O2 C7 C8 121.75(12) . . ?
N2 C7 C8 114.74(11) . . ?
C23 C18 C17 122.86(12) . . ?
C23 C18 C19 118.26(13) . . ?
C19 C18 C17 118.88(12) . . ?
C9 C8 C7 116.28(11) . . ?
C17 C8 C7 122.67(12) . . ?
C17 C8 C9 121.03(12) . . ?
C14 C9 C8 118.84(12) . . ?
C10 C9 C8 122.92(12) . . ?
C10 C9 C14 118.08(12) . . ?
N2 C5 C6 111.20(11) . . ?
C4 C5 N2 127.09(13) . . ?
C4 C5 C6 121.61(13) . . ?
C8 C17 C18 123.08(12) . . ?
C8 C17 C16 118.50(13) . . ?
C16 C17 C18 118.37(12) . . ?
C15 C14 C9 118.77(13) . . ?
C15 C14 C13 122.05(13) . . ?
C13 C14 C9 119.13(13) . . ?
C9 C10 H10 119.5 . . ?
C11 C10 C9 120.93(13) . . ?
C11 C10 H10 119.5 . . ?
C5 C4 H4 120.5 . . ?
C5 C4 C3 119.07(14) . . ?
C3 C4 H4 120.5 . . ?
O1 C6 N1 121.54(14) . . ?
O1 C6 C5 122.69(13) . . ?
N1 C6 C5 115.77(13) . . ?
C18 C23 H23 119.7 . . ?
C22 C23 C18 120.69(14) . . ?
C22 C23 H23 119.7 . . ?
C18 C19 H19 119.7 . . ?
C20 C19 C18 120.63(14) . . ?
C20 C19 H19 119.7 . . ?
C17 C16 H16 119.2 . . ?
C15 C16 C17 121.57(13) . . ?
C15 C16 H16 119.2 . . ?
C10 C11 H11 119.6 . . ?
C10 C11 C12 120.74(14) . . ?
C12 C11 H11 119.6 . . ?
C14 C15 H15 119.4 . . ?
C16 C15 C14 121.12(13) . . ?
C16 C15 H15 119.4 . . ?
C14 C13 H13 119.4 . . ?
C12 C13 C14 121.16(14) . . ?
C12 C13 H13 119.4 . . ?
C22 C21 H21 120.3 . . ?
C22 C21 C20 119.40(14) . . ?
C20 C21 H21 120.3 . . ?
C4 C3 H3 120.1 . . ?
C2 C3 C4 119.76(14) . . ?
C2 C3 H3 120.1 . . ?
C23 C22 H22 119.7 . . ?
C21 C22 C23 120.57(14) . . ?
C21 C22 H22 119.7 . . ?
N1 C2 H2A 119.2 . . ?
C3 C2 N1 121.54(14) . . ?
C3 C2 H2A 119.2 . . ?
C11 C12 H12 120.0 . . ?
C13 C12 C11 119.91(14) . . ?
C13 C12 H12 120.0 . . ?
C19 C20 C21 120.44(15) . . ?
C19 C20 H20 119.8 . . ?
C21 C20 H20 119.8 . . ?
N1 C1 H1A 109.5 . . ?
N1 C1 H1B 109.5 . . ?
N1 C1 H1C 109.5 . . ?
H1A C1 H1B 109.5 . . ?
H1A C1 H1C 109.5 . . ?
H1B C1 H1C 109.5 . . ?

loop_
_geom_bond_atom_site_label_1
_geom_bond_atom_site_label_2
_geom_bond_distance
_geom_bond_site_symmetry_2
_geom_bond_publ_flag
O2 C7 1.2235(15) . ?
N2 C7 1.3507(17) . ?
N2 C5 1.4002(17) . ?
N2 H2 0.863(16) . ?
O1 C6 1.2357(17) . ?
N1 C6 1.3765(18) . ?
N1 C2 1.363(2) . ?
N1 C1 1.466(2) . ?
C7 C8 1.5071(18) . ?
C18 C17 1.4881(19) . ?
C18 C23 1.3918(19) . ?
C18 C19 1.3954(19) . ?
C8 C9 1.4298(18) . ?
C8 C17 1.3807(18) . ?
C9 C14 1.4199(18) . ?
C9 C10 1.4181(19) . ?
C5 C4 1.3556(18) . ?
C5 C6 1.445(2) . ?
C17 C16 1.4209(19) . ?
C14 C15 1.412(2) . ?
C14 C13 1.415(2) . ?
C10 H10 0.9500 . ?
C10 C11 1.366(2) . ?
C4 H4 0.9500 . ?
C4 C3 1.411(2) . ?
C23 H23 0.9500 . ?
C23 C22 1.381(2) . ?
C19 H19 0.9500 . ?
C19 C20 1.380(2) . ?
C16 H16 0.9500 . ?
C16 C15 1.354(2) . ?
C11 H11 0.9500 . ?
C11 C12 1.400(2) . ?
C15 H15 0.9500 . ?
C13 H13 0.9500 . ?
C13 C12 1.360(2) . ?
C21 H21 0.9500 . ?
C21 C22 1.376(2) . ?
C21 C20 1.384(2) . ?
C3 H3 0.9500 . ?
C3 C2 1.341(2) . ?
C22 H22 0.9500 . ?
C2 H2A 0.9500 . ?
C12 H12 0.9500 . ?
C20 H20 0.9500 . ?
C1 H1A 0.9800 . ?
C1 H1B 0.9800 . ?
C1 H1C 0.9800 . ?

loop_
_geom_torsion_atom_site_label_1
_geom_torsion_atom_site_label_2
_geom_torsion_atom_site_label_3
_geom_torsion_atom_site_label_4
_geom_torsion
_geom_torsion_site_symmetry_1
_geom_torsion_site_symmetry_2
_geom_torsion_site_symmetry_3
_geom_torsion_site_symmetry_4
_geom_torsion_publ_flag
O2 C7 C8 C9 -68.15(17) . . . . ?
O2 C7 C8 C17 113.33(15) . . . . ?
N2 C7 C8 C9 108.66(13) . . . . ?
N2 C7 C8 C17 -69.86(16) . . . . ?
N2 C5 C4 C3 176.27(13) . . . . ?
N2 C5 C6 O1 2.1(2) . . . . ?
N2 C5 C6 N1 -177.07(12) . . . . ?
C7 N2 C5 C4 9.6(2) . . . . ?
C7 N2 C5 C6 -173.97(13) . . . . ?
C7 C8 C9 C14 177.83(11) . . . . ?
C7 C8 C9 C10 -6.79(18) . . . . ?
C7 C8 C17 C18 5.67(19) . . . . ?
C7 C8 C17 C16 -177.12(12) . . . . ?
C18 C17 C16 C15 175.64(13) . . . . ?
C18 C23 C22 C21 -0.6(2) . . . . ?
C18 C19 C20 C21 -0.9(2) . . . . ?
C8 C9 C14 C15 0.05(19) . . . . ?
C8 C9 C14 C13 177.67(12) . . . . ?
C8 C9 C10 C11 -175.88(12) . . . . ?
C8 C17 C16 C15 -1.7(2) . . . . ?
C9 C8 C17 C18 -172.78(11) . . . . ?
C9 C8 C17 C16 4.43(19) . . . . ?
C9 C14 C15 C16 2.6(2) . . . . ?
C9 C14 C13 C12 -2.1(2) . . . . ?
C9 C10 C11 C12 -1.2(2) . . . . ?
C5 N2 C7 O2 3.0(2) . . . . ?
C5 N2 C7 C8 -173.75(12) . . . . ?
C5 C4 C3 C2 0.3(2) . . . . ?
C17 C18 C23 C22 179.44(13) . . . . ?
C17 C18 C19 C20 -178.72(13) . . . . ?
C17 C8 C9 C14 -3.62(18) . . . . ?
C17 C8 C9 C10 171.75(12) . . . . ?
C17 C16 C15 C14 -1.9(2) . . . . ?
C14 C9 C10 C11 -0.47(19) . . . . ?
C14 C13 C12 C11 0.5(2) . . . . ?
C10 C9 C14 C15 -175.55(13) . . . . ?
C10 C9 C14 C13 2.06(19) . . . . ?
C10 C11 C12 C13 1.2(2) . . . . ?
C4 C5 C6 O1 178.76(14) . . . . ?
C4 C5 C6 N1 -0.4(2) . . . . ?
C4 C3 C2 N1 -0.5(2) . . . . ?
C6 N1 C2 C3 0.3(2) . . . . ?
C6 C5 C4 C3 0.2(2) . . . . ?
C23 C18 C17 C8 -48.84(19) . . . . ?
C23 C18 C17 C16 133.94(14) . . . . ?
C23 C18 C19 C20 0.9(2) . . . . ?
C19 C18 C17 C8 130.79(14) . . . . ?
C19 C18 C17 C16 -46.42(18) . . . . ?
C19 C18 C23 C22 -0.2(2) . . . . ?
C15 C14 C13 C12 175.41(14) . . . . ?
C13 C14 C15 C16 -174.89(14) . . . . ?
C22 C21 C20 C19 0.0(2) . . . . ?
C2 N1 C6 O1 -178.99(15) . . . . ?
C2 N1 C6 C5 0.2(2) . . . . ?
C20 C21 C22 C23 0.7(2) . . . . ?
C1 N1 C6 O1 -0.7(2) . . . . ?
C1 N1 C6 C5 178.48(13) . . . . ?
C1 N1 C2 C3 -177.96(15) . . . . ?
